data_4318396
loop_
_publ_author_name
'William J. Hunks'
'Michael C. Jennings'
'Richard J. Puddephatt'

_publ_section_title
;
 Supramolecular Gold(I) Thiobarbiturate Chemistry: Combining Aurophilicity
 and Hydrogen Bonding to Make Polymers, Sheets, and Networks
;
_journal_name_full 'Inorganic Chemistry'
_journal_page_first 4590
_journal_page_last 4598
_journal_paper_doi 10.1021/ic020178h
_journal_volume 41
_journal_year 2002
_chemical_formula_sum 'C49 H54 Au2 N6 O8 P2 S2'
_chemical_formula_weight 1374.97
_chemical_name_systematic
;
  ?
;
_space_group_IT_number 60
_symmetry_cell_setting orthorhombic
_symmetry_space_group_name_Hall '-P 2n 2ab'
_symmetry_space_group_name_H-M 'P b c n'
_atom_sites_solution_hydrogens geom
_atom_sites_solution_primary direct
_atom_sites_solution_secondary difmap
_audit_creation_method SHELXL-97
_cell_angle_alpha 90.00
_cell_angle_beta 90.00
_cell_angle_gamma 90.00
_cell_formula_units_Z 4
_cell_length_a 19.5868(6)
_cell_length_b 11.8261(3)
_cell_length_c 22.2825(6)
_cell_measurement_temperature 150(2)
_cell_volume 5161.4(2)
_computing_cell_refinement 'Nonius DENZO'
_computing_data_collection 'Nonius COLLECT'
_computing_data_reduction 'Nonius DENZO'
_computing_molecular_graphics 'Bruker SHELXTL'
_computing_publication_material 'Bruker SHELXTL'
_computing_structure_refinement 'SHELXL-97 (Sheldrick, 1997)'
_computing_structure_solution 'SHELXS-97 (Sheldrick, 1990)'
_diffrn_ambient_temperature 150(2)
_diffrn_measured_fraction_theta_full 0.996
_diffrn_measured_fraction_theta_max 0.996
_diffrn_measurement_device_type 'Nonius Kappa-CCD'
_diffrn_measurement_method 'phi/omega scans'
_diffrn_radiation_monochromator graphite
_diffrn_radiation_source 'fine-focus sealed tube'
_diffrn_radiation_type MoK\a
_diffrn_radiation_wavelength 0.71073
_diffrn_reflns_av_R_equivalents 0.076
_diffrn_reflns_av_sigmaI/netI 0.0296
_diffrn_reflns_limit_h_max 25
_diffrn_reflns_limit_h_min -25
_diffrn_reflns_limit_k_max 15
_diffrn_reflns_limit_k_min -15
_diffrn_reflns_limit_l_max 28
_diffrn_reflns_limit_l_min -28
_diffrn_reflns_number 52616
_diffrn_reflns_theta_full 27.48
_diffrn_reflns_theta_max 27.48
_diffrn_reflns_theta_min 2.72
_exptl_absorpt_coefficient_mu 5.879
_exptl_absorpt_correction_T_max 0.4175
_exptl_absorpt_correction_T_min 0.1264
_exptl_absorpt_correction_type integration
_exptl_crystal_colour orange
_exptl_crystal_density_diffrn 1.769
_exptl_crystal_density_method 'not measured'
_exptl_crystal_description plate
_exptl_crystal_F_000 2696
_exptl_crystal_size_max 0.60
_exptl_crystal_size_mid 0.21
_exptl_crystal_size_min 0.18
_refine_diff_density_max 2.433
_refine_diff_density_min -2.247
_refine_diff_density_rms 0.202
_refine_ls_extinction_method none
_refine_ls_goodness_of_fit_ref 0.977
_refine_ls_hydrogen_treatment mixed
_refine_ls_matrix_type full
_refine_ls_number_parameters 290
_refine_ls_number_reflns 5909
_refine_ls_number_restraints 4
_refine_ls_restrained_S_all 0.979
_refine_ls_R_factor_all 0.0596
_refine_ls_R_factor_gt 0.0490
_refine_ls_shift/su_max 2.520
_refine_ls_shift/su_mean 0.184
_refine_ls_structure_factor_coef Fsqd
_refine_ls_weighting_details 'calc w=1/[\s^2^(Fo^2^)+(0.0859P)^2^+45.0358P] where P=(Fo^2^+2Fc^2^)/3'
_refine_ls_weighting_scheme calc
_refine_ls_wR_factor_gt 0.1431
_refine_ls_wR_factor_ref 0.1509
_reflns_number_gt 4831
_reflns_number_total 5909
_reflns_threshold_expression >2sigma(I)
_cod_data_source_file ic020178h_2.cif
_cod_data_source_block complex2b
_cod_depositor_comments
;
The following automatic conversions were performed:

'_symmetry_cell_setting' value 'Orthorhombic' changed to
'orthorhombic' according to the built-in table from CIF Core
dictionary named 'cif_core.dic' version 2.4.1 from 2010-06-29.

Automatic conversion script
Id: cif_fix_values 1646 2011-03-28 12:23:43Z adriana 
;
_cod_database_code 4318396

loop_
_symmetry_equiv_pos_as_xyz
'x, y, z'
'-x+1/2, -y+1/2, z+1/2'
'-x, y, -z+1/2'
'x+1/2, -y+1/2, -z'
'-x, -y, -z'
'x-1/2, y-1/2, -z-1/2'
'x, -y, z-1/2'
'-x-1/2, y-1/2, z'

loop_
_atom_site_label
_atom_site_type_symbol
_atom_site_fract_x
_atom_site_fract_y
_atom_site_fract_z
_atom_site_U_iso_or_equiv
_atom_site_adp_type
_atom_site_occupancy
_atom_site_symmetry_multiplicity
_atom_site_calc_flag
_atom_site_refinement_flags
_atom_site_disorder_assembly
_atom_site_disorder_group
Au Au 0.419472(13) 1.15322(2) 0.254884(12) 0.02915(12) Uani 1 1 d . . .
P P 0.43677(10) 1.01431(14) 0.32348(8) 0.0317(4) Uani 1 1 d . . .
S1 S 0.39056(9) 1.29741(14) 0.18946(9) 0.0354(4) Uani 1 1 d . . .
C2 C 0.3023(3) 1.2855(5) 0.1832(3) 0.0291(13) Uani 1 1 d . . .
N3 N 0.2702(3) 1.1863(4) 0.1829(3) 0.0341(13) Uani 1 1 d . . .
H3A H 0.2944 1.1239 0.1862 0.041 Uiso 0.50 1 calc PR . .
C4 C 0.1978(4) 1.1778(6) 0.1774(4) 0.0379(16) Uani 1 1 d . . .
O5 O 0.1727(3) 1.0811(4) 0.1800(3) 0.0504(16) Uani 1 1 d . . .
H5A H 0.1740 1.0578 0.2156 0.060 Uiso 0.50 1 calc PR . .
C6 C 0.1627(4) 1.2776(6) 0.1679(4) 0.0379(17) Uani 1 1 d . . .
H6A H 0.1149 1.2749 0.1608 0.045 Uiso 1 1 calc R . .
C7 C 0.1954(3) 1.3817(5) 0.1685(3) 0.0317(14) Uani 1 1 d . . .
O8 O 0.1689(3) 1.4789(4) 0.1635(3) 0.0397(12) Uani 1 1 d . . .
H8A H 0.1287 1.4726 0.1507 0.048 Uiso 0.50 1 calc PR . .
N9 N 0.2668(3) 1.3798(5) 0.1765(3) 0.0319(12) Uani 1 1 d . . .
H9A H 0.2889 1.4446 0.1770 0.038 Uiso 0.50 1 calc PR . .
C11 C 0.3589(2) 0.9318(4) 0.3316(3) 0.0384(16) Uani 1 1 d G . .
C12 C 0.2971(2) 0.9785(4) 0.3137(3) 0.0462(19) Uani 1 1 d G . .
H12A H 0.2957 1.0530 0.2978 0.055 Uiso 1 1 calc R . .
C13 C 0.2372(2) 0.9162(5) 0.3192(3) 0.054(2) Uani 1 1 d G . .
H13A H 0.1949 0.9481 0.3070 0.065 Uiso 1 1 calc R . .
C14 C 0.2392(2) 0.8072(5) 0.3425(3) 0.066(3) Uani 1 1 d G . .
H14A H 0.1983 0.7647 0.3462 0.079 Uiso 1 1 calc R . .
C15 C 0.3011(3) 0.7606(4) 0.3604(3) 0.068(3) Uani 1 1 d G . .
H15A H 0.3025 0.6861 0.3763 0.082 Uiso 1 1 calc R . .
C16 C 0.3610(2) 0.8228(4) 0.3549(3) 0.050(2) Uani 1 1 d G . .
H16A H 0.4032 0.7909 0.3671 0.060 Uiso 1 1 calc R . .
C21 C 0.4572(3) 1.0709(5) 0.3973(2) 0.0408(17) Uani 1 1 d G . .
C22 C 0.5246(2) 1.0824(5) 0.4158(2) 0.0487(19) Uani 1 1 d G . .
H22A H 0.5606 1.0558 0.3911 0.058 Uiso 1 1 calc R . .
C23 C 0.5393(3) 1.1329(5) 0.4707(3) 0.060(3) Uani 1 1 d G . .
H23A H 0.5854 1.1408 0.4834 0.071 Uiso 1 1 calc R . .
C24 C 0.4866(4) 1.1719(5) 0.5070(2) 0.068(3) Uani 1 1 d G . .
H24A H 0.4966 1.2065 0.5444 0.082 Uiso 1 1 calc R . .
C25 C 0.4192(3) 1.1604(5) 0.4884(2) 0.070(4) Uani 1 1 d G . .
H25A H 0.3832 1.1871 0.5132 0.084 Uiso 1 1 calc R . .
C26 C 0.4045(2) 1.1099(5) 0.4336(3) 0.056(2) Uani 1 1 d G . .
H26A H 0.3584 1.1021 0.4209 0.067 Uiso 1 1 calc R . .
C31 C 0.5047(3) 0.9138(6) 0.3082(3) 0.0338(15) Uani 1 1 d . . .
H31A H 0.5485 0.9555 0.3081 0.041 Uiso 1 1 calc R . .
H31B H 0.5065 0.8594 0.3420 0.041 Uiso 1 1 calc R . .
C32 C 0.5000 0.8465(8) 0.2500 0.040(3) Uani 1 2 d S . .
H32A H 0.4594 0.7968 0.2525 0.060 Uiso 0.50 1 calc PR . .
H32B H 0.5406 0.7968 0.2475 0.060 Uiso 0.50 1 calc PR . .
O41 O 0.4995(6) 1.6652(11) 0.1264(6) 0.115(4) Uani 1 1 d D . .
C42 C 0.4960(11) 1.5762(13) 0.1056(8) 0.183(12) Uani 1 1 d D . .
H42A H 0.4740 1.5577 0.0688 0.219 Uiso 1 1 calc R . .
N43 N 0.5280(9) 1.5035(14) 0.1417(8) 0.167(7) Uani 1 1 d D . .
C44 C 0.533(3) 1.540(5) 0.2032(13) 0.43(4) Uani 1 1 d D . .
H44A H 0.5569 1.4826 0.2268 0.646 Uiso 1 1 calc R . .
H44B H 0.4870 1.5513 0.2196 0.646 Uiso 1 1 calc R . .
H44C H 0.5583 1.6116 0.2051 0.646 Uiso 1 1 calc R . .
C45 C 0.5479(9) 1.3972(16) 0.1251(10) 0.152(8) Uani 1 1 d D . .
H45A H 0.5713 1.3605 0.1587 0.227 Uiso 1 1 calc R . .
H45B H 0.5789 1.4021 0.0907 0.227 Uiso 1 1 calc R . .
H45C H 0.5076 1.3527 0.1139 0.227 Uiso 1 1 calc R . .
C51 C 0.3560(14) 0.549(3) 0.5056(19) 0.30(3) Uani 1 1 d . . .
H51A H 0.4035 0.5526 0.4972 0.365 Uiso 1 1 calc R . .
C52 C 0.2458(13) 0.4853(15) 0.5077(10) 0.146(8) Uani 1 1 d . . .
H52A H 0.2037 0.4472 0.5142 0.175 Uiso 1 1 calc R . .
O53 O 0.2563(9) 0.6073(15) 0.4896(12) 0.247(11) Uani 1 1 d . . .
C54 C 0.3132(13) 0.6369(19) 0.5136(8) 0.162(10) Uani 1 1 d . . .
H54A H 0.3231 0.7066 0.5330 0.194 Uiso 1 1 calc R . .
C55 C 0.3128(13) 0.4402(18) 0.5128(11) 0.165(9) Uani 1 1 d . . .
H55A H 0.3271 0.3643 0.5190 0.198 Uiso 1 1 calc R . .

loop_
_atom_site_aniso_label
_atom_site_aniso_U_11
_atom_site_aniso_U_22
_atom_site_aniso_U_33
_atom_site_aniso_U_23
_atom_site_aniso_U_13
_atom_site_aniso_U_12
Au 0.02377(18) 0.02114(16) 0.04254(18) 0.00249(9) -0.00138(9) 0.00261(9)
P 0.0334(9) 0.0219(8) 0.0398(9) 0.0035(7) -0.0012(7) 0.0020(7)
S1 0.0254(8) 0.0218(7) 0.0589(11) 0.0096(7) -0.0017(7) 0.0000(6)
C2 0.022(3) 0.020(3) 0.044(4) 0.003(3) 0.000(3) 0.002(2)
N3 0.028(3) 0.017(3) 0.057(4) 0.004(2) 0.001(3) 0.002(2)
C4 0.030(4) 0.023(3) 0.061(5) 0.002(3) -0.001(3) -0.001(3)
O5 0.027(3) 0.017(2) 0.107(5) 0.007(3) -0.003(3) 0.000(2)
C6 0.022(3) 0.023(3) 0.070(5) -0.003(3) 0.001(3) 0.001(3)
C7 0.027(3) 0.018(3) 0.050(4) 0.002(3) 0.001(3) 0.002(3)
O8 0.032(3) 0.016(2) 0.071(4) 0.004(2) -0.005(3) 0.0010(19)
N9 0.026(3) 0.016(2) 0.054(4) 0.003(2) -0.002(3) 0.001(2)
C11 0.033(4) 0.038(4) 0.045(4) 0.004(3) 0.005(3) 0.002(3)
C12 0.031(4) 0.051(5) 0.057(5) 0.005(4) 0.007(3) 0.004(3)
C13 0.031(4) 0.064(6) 0.066(6) 0.007(5) 0.007(4) -0.003(4)
C14 0.052(6) 0.074(7) 0.072(6) 0.001(5) 0.005(5) -0.029(5)
C15 0.067(7) 0.048(5) 0.088(8) 0.020(5) 0.007(6) -0.021(5)
C16 0.045(5) 0.038(4) 0.067(6) 0.014(4) 0.002(4) -0.003(4)
C21 0.051(5) 0.030(4) 0.041(4) 0.003(3) -0.003(3) 0.003(3)
C22 0.056(5) 0.037(4) 0.054(5) 0.002(4) -0.012(4) -0.006(4)
C23 0.088(8) 0.032(4) 0.059(6) 0.000(4) -0.015(5) -0.012(5)
C24 0.118(10) 0.038(5) 0.050(6) -0.001(4) -0.015(6) 0.013(6)
C25 0.119(11) 0.044(5) 0.048(5) -0.002(4) 0.003(6) 0.025(6)
C26 0.073(6) 0.048(5) 0.045(5) -0.002(4) 0.004(4) 0.017(5)
C31 0.034(4) 0.026(3) 0.041(4) 0.003(3) -0.002(3) 0.006(3)
C32 0.050(8) 0.023(5) 0.046(6) 0.000 0.002(4) 0.000
O41 0.127(11) 0.105(9) 0.114(10) -0.002(7) -0.002(6) -0.050(7)
C42 0.29(3) 0.101(11) 0.155(17) 0.072(12) 0.098(16) 0.133(15)
N43 0.133(13) 0.144(14) 0.224(19) 0.074(14) 0.057(14) -0.003(13)
C44 0.56(7) 0.57(9) 0.16(3) -0.15(5) -0.14(4) 0.15(7)
C45 0.100(12) 0.132(15) 0.22(2) 0.061(15) 0.079(13) 0.048(11)
C51 0.110(19) 0.32(4) 0.48(7) 0.25(5) 0.08(3) 0.01(2)
C52 0.146(19) 0.080(12) 0.21(2) 0.015(14) 0.017(14) -0.029(11)
O53 0.170(17) 0.180(16) 0.39(3) 0.144(18) -0.032(17) -0.074(13)
C54 0.20(2) 0.161(19) 0.124(13) -0.041(13) -0.039(15) -0.099(17)
C55 0.17(2) 0.123(15) 0.20(2) 0.029(15) 0.040(17) 0.072(15)

loop_
_atom_type_symbol
_atom_type_description
_atom_type_scat_dispersion_real
_atom_type_scat_dispersion_imag
_atom_type_scat_source
C C 0.0033 0.0016 'International Tables Vol C Tables 4.2.6.8 and 6.1.1.4'
H H 0.0000 0.0000 'International Tables Vol C Tables 4.2.6.8 and 6.1.1.4'
N N 0.0061 0.0033 'International Tables Vol C Tables 4.2.6.8 and 6.1.1.4'
O O 0.0106 0.0060 'International Tables Vol C Tables 4.2.6.8 and 6.1.1.4'
P P 0.1023 0.0942 'International Tables Vol C Tables 4.2.6.8 and 6.1.1.4'
S S 0.1246 0.1234 'International Tables Vol C Tables 4.2.6.8 and 6.1.1.4'
Au Au -2.0133 8.8022 'International Tables Vol C Tables 4.2.6.8 and 6.1.1.4'

loop_
_geom_angle_atom_site_label_1
_geom_angle_atom_site_label_2
_geom_angle_atom_site_label_3
_geom_angle
_geom_angle_site_symmetry_1
_geom_angle_site_symmetry_3
_geom_angle_publ_flag
P Au S1 173.94(7) . . ?
P Au Au 84.11(5) . 3_655 ?
S1 Au Au 101.59(4) . 3_655 ?
C31 P C11 106.4(3) . . ?
C31 P C21 104.4(3) . . ?
C11 P C21 107.0(3) . . ?
C31 P Au 117.2(3) . . ?
C11 P Au 109.28(18) . . ?
C21 P Au 112.0(2) . . ?
C2 S1 Au 103.5(2) . . ?
N9 C2 N3 119.7(6) . . ?
N9 C2 S1 117.5(5) . . ?
N3 C2 S1 122.7(5) . . ?
C2 N3 C4 122.1(6) . . ?
O5 C4 C6 126.4(7) . . ?
O5 C4 N3 116.9(6) . . ?
C6 C4 N3 116.7(6) . . ?
C4 C6 C7 121.7(7) . . ?
O8 C7 C6 128.0(7) . . ?
O8 C7 N9 115.6(6) . . ?
C6 C7 N9 116.4(6) . . ?
C2 N9 C7 123.2(6) . . ?
C12 C11 C16 120.0 . . ?
C12 C11 P 119.3(3) . . ?
C16 C11 P 120.7(3) . . ?
C13 C12 C11 120.0 . . ?
C12 C13 C14 120.0 . . ?
C13 C14 C15 120.0 . . ?
C16 C15 C14 120.0 . . ?
C15 C16 C11 120.0 . . ?
C22 C21 C26 120.0 . . ?
C22 C21 P 120.9(3) . . ?
C26 C21 P 118.9(3) . . ?
C23 C22 C21 120.0 . . ?
C22 C23 C24 120.0 . . ?
C23 C24 C25 120.0 . . ?
C24 C25 C26 120.0 . . ?
C25 C26 C21 120.0 . . ?
C32 C31 P 117.2(5) . . ?
C31 C32 C31 117.1(9) . 3_655 ?
O41 C42 N43 108(2) . . ?
C42 N43 C45 124.2(19) . . ?
C42 N43 C44 114(3) . . ?
C45 N43 C44 121(3) . . ?
C54 C51 C55 107(2) . . ?
C55 C52 O53 104.7(18) . . ?
C54 O53 C52 106(2) . . ?
C51 C54 O53 106(2) . . ?
C52 C55 C51 100.7(18) . . ?

loop_
_geom_bond_atom_site_label_1
_geom_bond_atom_site_label_2
_geom_bond_distance
_geom_bond_site_symmetry_2
_geom_bond_publ_flag
Au P 2.2693(18) . ?
Au S1 2.3137(17) . ?
Au Au 3.1621(5) 3_655 ?
P C31 1.817(7) . ?
P C11 1.819(4) . ?
P C21 1.820(4) . ?
S1 C2 1.740(7) . ?
C2 N9 1.323(8) . ?
C2 N3 1.331(8) . ?
N3 C4 1.426(9) . ?
C4 O5 1.247(8) . ?
C4 C6 1.383(10) . ?
C6 C7 1.388(9) . ?
C7 O8 1.265(8) . ?
C7 N9 1.411(9) . ?
C11 C12 1.3900 . ?
C11 C16 1.3900 . ?
C12 C13 1.3900 . ?
C13 C14 1.3900 . ?
C14 C15 1.3900 . ?
C15 C16 1.3900 . ?
C21 C22 1.3900 . ?
C21 C26 1.3900 . ?
C22 C23 1.3900 . ?
C23 C24 1.3900 . ?
C24 C25 1.3900 . ?
C25 C26 1.3900 . ?
C31 C32 1.525(9) . ?
C32 C31 1.525(9) 3_655 ?
O41 C42 1.153(15) . ?
C42 N43 1.334(15) . ?
N43 C45 1.368(16) . ?
N43 C44 1.442(17) . ?
C51 C54 1.35(4) . ?
C51 C55 1.54(4) . ?
C52 C55 1.42(3) . ?
C52 O53 1.51(2) . ?
O53 C54 1.28(2) . ?
